data_4101337
loop_
_publ_author_name
'Thu, Hung-Yat'
'Yu, Wing-Yiu'
'Che, Chi-Ming'

_publ_section_title
;
 Intermolecular amidation of unactivated sp2 and sp2 C-H bonds via
 palladium-catalyzed cascade C-H activation/nitrene insertion.
;
_journal_issue 28
_journal_name_full 'Journal of the American Chemical Society'
_journal_page_first 9048
_journal_page_last 9049
_journal_paper_doi 10.1021/ja062856v
_journal_volume 128
_journal_year 2006
_chemical_formula_moiety 'C14 H11 F3 N2 O'
_chemical_formula_sum 'C14 H11 F3 N2 O'
_chemical_formula_weight 280.25
_chemical_name_systematic
;
 ?
;
_space_group_IT_number 14
_symmetry_cell_setting monoclinic
_symmetry_space_group_name_Hall '-P 2ybc'
_symmetry_space_group_name_H-M 'P 1 21/c 1'
_atom_sites_solution_hydrogens geom
_atom_sites_solution_primary direct
_atom_sites_solution_secondary difmap
_audit_creation_method SHELXL-97
_cell_angle_alpha 90.00
_cell_angle_beta 95.65(3)
_cell_angle_gamma 90.00
_cell_formula_units_Z 4
_cell_length_a 10.356(2)
_cell_length_b 17.055(3)
_cell_length_c 7.4010(15)
_cell_measurement_reflns_used 0
_cell_measurement_temperature 301(2)
_cell_measurement_theta_max 0
_cell_measurement_theta_min 0
_cell_volume 1300.8(5)
_computing_cell_refinement scalepack
_computing_data_collection marcontrol
_computing_data_reduction denzo
_computing_molecular_graphics 'Ortep-3 for Windows (Farrugia, 1997)'
_computing_publication_material 'WinGX publication routines (Farrugia, 1999)'
_computing_structure_refinement 'SHELXL-97 (Sheldrick, 1997)'
_computing_structure_solution 'SHELXS-97 (Sheldrick, 1997)'
_diffrn_ambient_temperature 301(2)
_diffrn_measured_fraction_theta_full 0.710
_diffrn_measured_fraction_theta_max 0.710
_diffrn_measurement_device_type 'marresearch IPDS mar300'
_diffrn_measurement_method oscillation
_diffrn_radiation_monochromator graphite
_diffrn_radiation_source 'fine-focus sealed tube'
_diffrn_radiation_type MoK\a
_diffrn_radiation_wavelength 0.71073
_diffrn_reflns_av_R_equivalents 0.0337
_diffrn_reflns_av_sigmaI/netI 0.0567
_diffrn_reflns_limit_h_max 10
_diffrn_reflns_limit_h_min -11
_diffrn_reflns_limit_k_max 18
_diffrn_reflns_limit_k_min -17
_diffrn_reflns_limit_l_max 7
_diffrn_reflns_limit_l_min -7
_diffrn_reflns_number 5855
_diffrn_reflns_theta_full 25.45
_diffrn_reflns_theta_max 25.45
_diffrn_reflns_theta_min 1.98
_exptl_absorpt_coefficient_mu 0.121
_exptl_absorpt_correction_T_max 0.9703
_exptl_absorpt_correction_T_min 0.9531
_exptl_absorpt_correction_type none
_exptl_crystal_colour colorless
_exptl_crystal_density_diffrn 1.431
_exptl_crystal_density_method 'not measured'
_exptl_crystal_description prism
_exptl_crystal_F_000 576
_exptl_crystal_size_max 0.40
_exptl_crystal_size_mid 0.30
_exptl_crystal_size_min 0.25
_refine_diff_density_max 0.368
_refine_diff_density_min -0.243
_refine_diff_density_rms 0.045
_refine_ls_extinction_method none
_refine_ls_goodness_of_fit_ref 1.042
_refine_ls_hydrogen_treatment mixed
_refine_ls_matrix_type full
_refine_ls_number_parameters 186
_refine_ls_number_reflns 1710
_refine_ls_number_restraints 0
_refine_ls_restrained_S_all 1.042
_refine_ls_R_factor_all 0.0857
_refine_ls_R_factor_gt 0.0589
_refine_ls_shift/su_max 0.000
_refine_ls_shift/su_mean 0.000
_refine_ls_structure_factor_coef Fsqd
_refine_ls_weighting_details 'calc w=1/[\s^2^(Fo^2^)+(0.1237P)^2^+0.0000P] where P=(Fo^2^+2Fc^2^)/3'
_refine_ls_weighting_scheme calc
_refine_ls_wR_factor_gt 0.1734
_refine_ls_wR_factor_ref 0.1868
_reflns_number_gt 1094
_reflns_number_total 1710
_reflns_threshold_expression >2sigma(I)
_cod_data_source_file ja062856vsi20060501_054015.cif
_cod_data_source_block mar1636a
_cod_original_sg_symbol_H-M 'P 21/c'
_cod_database_code 4101337

loop_
_symmetry_equiv_pos_as_xyz
'x, y, z'
'-x, y+1/2, -z+1/2'
'-x, -y, -z'
'x, -y-1/2, z-1/2'

loop_
_atom_site_label
_atom_site_type_symbol
_atom_site_fract_x
_atom_site_fract_y
_atom_site_fract_z
_atom_site_U_iso_or_equiv
_atom_site_adp_type
_atom_site_occupancy
_atom_site_symmetry_multiplicity
_atom_site_calc_flag
_atom_site_refinement_flags
F1 F 0.8754(2) 0.59103(16) 0.1383(5) 0.1316(11) Uani 1 1 d .
F2 F 0.8125(3) 0.70574(16) 0.1241(6) 0.1619(16) Uani 1 1 d .
F3 F 0.8662(3) 0.6549(2) 0.3740(4) 0.1647(15) Uani 1 1 d .
O1 O 0.5872(2) 0.66856(13) 0.2518(4) 0.0845(9) Uani 1 1 d .
N1 N 0.6479(3) 0.54015(14) 0.2186(4) 0.0559(8) Uani 1 1 d .
N2 N 0.7708(3) 0.40598(15) 0.1863(4) 0.0699(9) Uani 1 1 d .
C1 C 0.6649(3) 0.61773(18) 0.2304(5) 0.0619(9) Uani 1 1 d .
C2 C 0.8032(4) 0.6427(2) 0.2162(7) 0.0812(11) Uani 1 1 d .
C3 C 0.5333(3) 0.49646(17) 0.2354(4) 0.0516(8) Uani 1 1 d .
C4 C 0.4193(3) 0.53235(18) 0.2728(4) 0.0577(9) Uani 1 1 d .
H4 H 0.4174 0.5866 0.2850 0.069 Uiso 1 1 calc R
C5 C 0.3074(3) 0.48954(19) 0.2925(5) 0.0630(9) Uani 1 1 d .
C6 C 0.3154(3) 0.4084(2) 0.2806(5) 0.0679(10) Uani 1 1 d .
H6 H 0.2432 0.3781 0.2991 0.082 Uiso 1 1 calc R
C7 C 0.4270(3) 0.3725(2) 0.2424(5) 0.0683(10) Uani 1 1 d .
H7 H 0.4283 0.3181 0.2350 0.082 Uiso 1 1 calc R
C8 C 0.5403(3) 0.41423(16) 0.2139(4) 0.0520(8) Uani 1 1 d .
C9 C 0.6546(3) 0.37045(17) 0.1628(4) 0.0578(9) Uani 1 1 d .
C10 C 0.6450(4) 0.29562(18) 0.0891(5) 0.0699(10) Uani 1 1 d .
H10 H 0.5644 0.2715 0.0676 0.084 Uiso 1 1 calc R
C11 C 0.7547(5) 0.2574(2) 0.0482(5) 0.0829(12) Uani 1 1 d .
H11 H 0.7485 0.2069 0.0006 0.099 Uiso 1 1 calc R
C12 C 0.8723(5) 0.2927(2) 0.0765(6) 0.0888(12) Uani 1 1 d .
H12 H 0.9477 0.2671 0.0510 0.107 Uiso 1 1 calc R
C13 C 0.8754(4) 0.3672(2) 0.1440(6) 0.0878(12) Uani 1 1 d .
H13 H 0.9553 0.3923 0.1616 0.105 Uiso 1 1 calc R
C14 C 0.1840(4) 0.5298(2) 0.3276(6) 0.0849(12) Uani 1 1 d .
H14A H 0.1113 0.4983 0.2813 0.127 Uiso 1 1 calc R
H14B H 0.1794 0.5799 0.2681 0.127 Uiso 1 1 calc R
H14C H 0.1820 0.5371 0.4559 0.127 Uiso 1 1 calc R
H1 H 0.714(3) 0.5130(19) 0.200(4) 0.066(10) Uiso 1 1 d .

loop_
_atom_site_aniso_label
_atom_site_aniso_U_11
_atom_site_aniso_U_22
_atom_site_aniso_U_33
_atom_site_aniso_U_23
_atom_site_aniso_U_13
_atom_site_aniso_U_12
F1 0.0798(18) 0.106(2) 0.215(3) -0.0347(19) 0.0452(19) -0.0181(13)
F2 0.124(2) 0.104(2) 0.266(4) 0.083(2) 0.062(2) -0.0166(16)
F3 0.114(2) 0.262(4) 0.117(3) -0.032(2) 0.010(2) -0.106(2)
O1 0.0805(18) 0.0433(14) 0.130(2) -0.0067(12) 0.0126(15) 0.0059(11)
N1 0.0570(19) 0.0366(16) 0.075(2) 0.0015(11) 0.0101(14) -0.0006(12)
N2 0.068(2) 0.0520(17) 0.091(2) -0.0025(13) 0.0137(16) 0.0052(14)
C1 0.071(2) 0.046(2) 0.068(2) -0.0014(14) 0.0053(17) -0.0017(16)
C2 0.078(3) 0.059(2) 0.106(3) -0.009(2) 0.011(3) -0.0145(19)
C3 0.059(2) 0.0432(18) 0.052(2) 0.0003(12) 0.0031(15) 0.0003(14)
C4 0.064(2) 0.0493(18) 0.059(2) 0.0011(14) 0.0020(16) 0.0015(15)
C5 0.061(2) 0.065(2) 0.063(2) -0.0037(15) 0.0049(16) -0.0024(17)
C6 0.066(2) 0.067(2) 0.072(3) -0.0021(16) 0.0112(18) -0.0132(17)
C7 0.083(3) 0.0432(19) 0.079(3) 0.0020(15) 0.0093(19) -0.0060(16)
C8 0.064(2) 0.0399(18) 0.052(2) 0.0033(12) 0.0054(15) -0.0014(13)
C9 0.067(2) 0.0491(19) 0.057(2) 0.0040(14) 0.0031(16) 0.0041(15)
C10 0.088(3) 0.0473(19) 0.072(3) -0.0060(16) -0.0035(19) 0.0064(16)
C11 0.118(4) 0.054(2) 0.076(3) -0.0025(17) 0.005(2) 0.023(2)
C12 0.090(3) 0.082(3) 0.096(3) -0.006(2) 0.017(2) 0.023(2)
C13 0.077(3) 0.069(3) 0.120(4) -0.009(2) 0.021(2) 0.0108(19)
C14 0.066(2) 0.082(3) 0.109(3) -0.003(2) 0.019(2) 0.0025(18)

loop_
_atom_type_symbol
_atom_type_description
_atom_type_scat_dispersion_real
_atom_type_scat_dispersion_imag
_atom_type_scat_source
F F 0.0171 0.0103 'International Tables Vol C Tables 4.2.6.8 and 6.1.1.4'
O O 0.0106 0.0060 'International Tables Vol C Tables 4.2.6.8 and 6.1.1.4'
N N 0.0061 0.0033 'International Tables Vol C Tables 4.2.6.8 and 6.1.1.4'
C C 0.0033 0.0016 'International Tables Vol C Tables 4.2.6.8 and 6.1.1.4'
H H 0.0000 0.0000 'International Tables Vol C Tables 4.2.6.8 and 6.1.1.4'

loop_
_geom_angle_atom_site_label_1
_geom_angle_atom_site_label_2
_geom_angle_atom_site_label_3
_geom_angle
C1 N1 C3 128.4(3)
C13 N2 C9 118.9(3)
O1 C1 N1 129.5(3)
O1 C1 C2 117.2(3)
N1 C1 C2 113.3(3)
F2 C2 F3 106.7(3)
F2 C2 F1 104.5(4)
F3 C2 F1 104.1(4)
F2 C2 C1 113.4(4)
F3 C2 C1 112.3(4)
F1 C2 C1 115.0(3)
C4 C3 C8 121.0(3)
C4 C3 N1 121.6(3)
C8 C3 N1 117.4(3)
C3 C4 C5 121.8(3)
C4 C5 C6 117.5(3)
C4 C5 C14 120.8(3)
C6 C5 C14 121.7(3)
C7 C6 C5 121.2(3)
C6 C7 C8 122.8(3)
C7 C8 C3 115.6(3)
C7 C8 C9 118.9(3)
C3 C8 C9 125.4(3)
N2 C9 C10 119.7(3)
N2 C9 C8 117.9(3)
C10 C9 C8 122.4(3)
C11 C10 C9 119.7(4)
C12 C11 C10 120.5(4)
C11 C12 C13 117.3(4)
N2 C13 C12 123.9(4)

loop_
_geom_bond_atom_site_label_1
_geom_bond_atom_site_label_2
_geom_bond_distance
F1 C2 1.324(5)
F2 C2 1.281(4)
F3 C2 1.297(5)
O1 C1 1.204(4)
N1 C1 1.337(4)
N1 C3 1.416(4)
N2 C13 1.333(4)
N2 C9 1.343(4)
C1 C2 1.508(5)
C3 C4 1.382(4)
C3 C8 1.414(4)
C4 C5 1.389(4)
C5 C6 1.390(5)
C5 C14 1.496(4)
C6 C7 1.362(5)
C7 C8 1.406(4)
C8 C9 1.480(4)
C9 C10 1.388(4)
C10 C11 1.369(5)
C11 C12 1.356(5)
C12 C13 1.364(5)

loop_
_cod_related_entry_id
_cod_related_entry_database
_cod_related_entry_code
1 ChemSpider 30660017
